data_1539129
loop_
_publ_author_name
'Stromme, K.O.'

_publ_section_title
;
 On the crystal structures of the high-temperature forms of strontium and
 barium carbonate and structurally related compounds
;
_journal_name_full 'Acta Chemica Scandinavica, Series A: (28,1974-)'
_journal_page_first 105
_journal_page_last 110
_journal_volume 29
_journal_year 1975
_chemical_formula_sum 'C Ba O3'
_chemical_name_systematic 'Ba (C O3)'
_space_group_IT_number 166
_symmetry_space_group_name_Hall '-R 3 2"'
_symmetry_space_group_name_H-M 'R -3 m :H'
_cell_angle_alpha 90
_cell_angle_beta 90
_cell_angle_gamma 120
_cell_formula_units_Z 3
_cell_length_a 5.205
_cell_length_b 5.205
_cell_length_c 10.55
_cell_volume 247.528
_citation_journal_id_ASTM ACAPCT
_cod_data_source_file Stromme_ACAPCT_1975_1887.cif
_cod_data_source_block C1Ba1O3
_cod_original_cell_volume 247.5281
_cod_original_formula_sum 'C1 Ba1 O3'
_cod_database_code 1539129

loop_
_symmetry_equiv_pos_as_xyz
x,y,z
-y,x-y,z
-x+y,-x,z
y,x,-z
-x,-x+y,-z
x-y,-y,-z
-x,-y,-z
y,-x+y,-z
x-y,x,-z
-y,-x,z
x,x-y,z
-x+y,y,z
x+2/3,y+1/3,z+1/3
-y+2/3,x-y+1/3,z+1/3
-x+y+2/3,-x+1/3,z+1/3
y+2/3,x+1/3,-z+1/3
-x+2/3,-x+y+1/3,-z+1/3
x-y+2/3,-y+1/3,-z+1/3
-x+2/3,-y+1/3,-z+1/3
y+2/3,-x+y+1/3,-z+1/3
x-y+2/3,x+1/3,-z+1/3
-y+2/3,-x+1/3,z+1/3
x+2/3,x-y+1/3,z+1/3
-x+y+2/3,y+1/3,z+1/3
x+1/3,y+2/3,z+2/3
-y+1/3,x-y+2/3,z+2/3
-x+y+1/3,-x+2/3,z+2/3
y+1/3,x+2/3,-z+2/3
-x+1/3,-x+y+2/3,-z+2/3
x-y+1/3,-y+2/3,-z+2/3
-x+1/3,-y+2/3,-z+2/3
y+1/3,-x+y+2/3,-z+2/3
x-y+1/3,x+2/3,-z+2/3
-y+1/3,-x+2/3,z+2/3
x+1/3,x-y+2/3,z+2/3
-x+y+1/3,y+2/3,z+2/3

loop_
_atom_site_label
_atom_site_type_symbol
_atom_site_fract_x
_atom_site_fract_y
_atom_site_fract_z
_atom_site_occupancy
_atom_site_U_iso_or_equiv
C1 C+4 0 0 0 1 0.0
O1 O-2 0.247 0 0 0.5 0.0
Ba1 Ba+2 0 0 0.5 1 0.0
